data_4101610
loop_
_publ_author_name
'Kondo, Masataka'
'Kochi, Takuya'
'Kakiuchi, Fumitoshi'

_publ_section_title
;
 Rhodium-catalyzed anti-Markovnikov intermolecular hydroalkoxylation of
 terminal acetylenes.
;
_journal_issue 1
_journal_name_full 'Journal of the American Chemical Society'
_journal_page_first 32
_journal_page_last 34
_journal_paper_doi 10.1021/ja1097385
_journal_volume 133
_journal_year 2011
_chemical_formula_sum 'C22 H20 O'
_chemical_formula_weight 300.38
_space_group_IT_number 2
_symmetry_cell_setting triclinic
_symmetry_space_group_name_Hall '-P 1'
_symmetry_space_group_name_H-M 'P -1'
_atom_sites_solution_hydrogens geom
_atom_sites_solution_primary direct
_atom_sites_solution_secondary difmap
_audit_creation_method SHELXL-97
_cell_angle_alpha 78.117(12)
_cell_angle_beta 85.055(13)
_cell_angle_gamma 62.857(9)
_cell_formula_units_Z 2
_cell_length_a 8.960(3)
_cell_length_b 9.118(2)
_cell_length_c 11.358(4)
_cell_measurement_reflns_used 1783
_cell_measurement_temperature 103(2)
_cell_measurement_theta_max 27.4835
_cell_measurement_theta_min 3.1582
_cell_volume 808.0(4)
_computing_structure_refinement 'SHELXL-97 (Sheldrick, 1997)'
_computing_structure_solution 'SHELXS-97 (Sheldrick, 1990)'
_diffrn_ambient_temperature 103(2)
_diffrn_measured_fraction_theta_full 0.968
_diffrn_measured_fraction_theta_max 0.968
_diffrn_radiation_monochromator graphite
_diffrn_radiation_source 'fine-focus sealed tube'
_diffrn_radiation_type MoK\a
_diffrn_radiation_wavelength 0.71070
_diffrn_reflns_av_R_equivalents 0.0180
_diffrn_reflns_av_sigmaI/netI 0.0298
_diffrn_reflns_limit_h_max 10
_diffrn_reflns_limit_h_min -8
_diffrn_reflns_limit_k_max 8
_diffrn_reflns_limit_k_min -10
_diffrn_reflns_limit_l_max 13
_diffrn_reflns_limit_l_min -13
_diffrn_reflns_number 4758
_diffrn_reflns_theta_full 25.00
_diffrn_reflns_theta_max 25.00
_diffrn_reflns_theta_min 3.16
_exptl_absorpt_coefficient_mu 0.074
_exptl_absorpt_correction_T_max 0.9782
_exptl_absorpt_correction_T_min 0.9641
_exptl_absorpt_correction_type multi-scan
_exptl_absorpt_process_details 'Jacobson, R. (1998). Private communication to the Rigaku Corporation'
_exptl_crystal_colour Colorless
_exptl_crystal_density_diffrn 1.235
_exptl_crystal_density_method 'not measured'
_exptl_crystal_description Block
_exptl_crystal_F_000 320
_exptl_crystal_size_max 0.50
_exptl_crystal_size_mid 0.50
_exptl_crystal_size_min 0.30
_refine_diff_density_max 0.201
_refine_diff_density_min -0.162
_refine_diff_density_rms 0.034
_refine_ls_extinction_method none
_refine_ls_goodness_of_fit_ref 1.103
_refine_ls_hydrogen_treatment constr
_refine_ls_matrix_type full
_refine_ls_number_parameters 208
_refine_ls_number_reflns 2756
_refine_ls_number_restraints 0
_refine_ls_restrained_S_all 1.103
_refine_ls_R_factor_all 0.0408
_refine_ls_R_factor_gt 0.0350
_refine_ls_shift/su_max 0.000
_refine_ls_shift/su_mean 0.000
_refine_ls_structure_factor_coef Fsqd
_refine_ls_weighting_details 'calc w=1/[\s^2^(Fo^2^)+(0.0573P)^2^+0.0493P] where P=(Fo^2^+2Fc^2^)/3'
_refine_ls_weighting_scheme calc
_refine_ls_wR_factor_gt 0.0954
_refine_ls_wR_factor_ref 0.0980
_reflns_number_gt 2349
_reflns_number_total 2756
_reflns_threshold_expression >2sigma(I)
_cod_data_source_file ja1097385_si_002.cif
_cod_data_source_block 4pa
_cod_depositor_comments
;
The following automatic conversions were performed:

'_exptl_absorpt_correction_type' value 'Multi-scan' changed to
'multi-scan' according to the built-in table from CIF Core dictionary
named 'cif_core.dic' version 2.4.1 from 2010-06-29.

Automatic conversion script
Id: cif_fix_values 1673 2011-04-08 12:14:43Z adriana 

The following automatic conversions were performed:

data name '_atom_site_symetry_multiplicity' was replaced with
'_atom_site_symmetry_multiplicity' as specified in the replacement
file 'data/replacement-values/replacement_tags.lst'.

Automatic conversion script
Id: cif_correct_tags 9268 2022-04-12 08:56:07Z antanas 
;
_cod_original_sg_symbol_H-M P-1
_cod_database_code 4101610

loop_
_symmetry_equiv_pos_as_xyz
'x, y, z'
'-x, -y, -z'

loop_
_atom_site_label
_atom_site_type_symbol
_atom_site_fract_x
_atom_site_fract_y
_atom_site_fract_z
_atom_site_U_iso_or_equiv
_atom_site_adp_type
_atom_site_occupancy
_atom_site_symmetry_multiplicity
_atom_site_calc_flag
_atom_site_refinement_flags
_atom_site_disorder_assembly
_atom_site_disorder_group
C1 C 0.79058(18) -0.35947(17) 1.04971(12) 0.0324(3) Uani 1 1 d . . .
H1 H 0.8286 -0.4609 1.0155 0.049 Uiso 1 1 calc R . .
H2 H 0.6805 -0.3333 1.0867 0.049 Uiso 1 1 calc R . .
H3 H 0.8713 -0.3782 1.1109 0.049 Uiso 1 1 calc R . .
O1 O 0.77793(12) -0.22257(11) 0.95664(8) 0.0289(2) Uani 1 1 d . . .
C2 C 0.72638(15) -0.07495(15) 0.99447(11) 0.0234(3) Uani 1 1 d . . .
H4 H 0.6966 -0.0727 1.0766 0.028 Uiso 1 1 calc R . .
C3 C 0.71451(14) 0.06624(15) 0.92534(11) 0.0208(3) Uani 1 1 d . . .
H5 H 0.6730 0.1596 0.9647 0.025 Uiso 1 1 calc R . .
C4 C 0.75687(14) 0.10351(14) 0.79219(10) 0.0181(3) Uani 1 1 d . . .
C5 C 0.60893(14) 0.13729(14) 0.71144(10) 0.0176(3) Uani 1 1 d . . .
C6 C 0.53399(15) 0.02984(15) 0.73431(11) 0.0208(3) Uani 1 1 d . . .
H6 H 0.5711 -0.0604 0.8013 0.025 Uiso 1 1 calc R . .
C7 C 0.40591(15) 0.05253(16) 0.66081(11) 0.0237(3) Uani 1 1 d . . .
H7 H 0.3564 -0.0220 0.6778 0.028 Uiso 1 1 calc R . .
C8 C 0.35038(15) 0.18371(16) 0.56279(11) 0.0242(3) Uani 1 1 d . . .
H8 H 0.2623 0.1999 0.5128 0.029 Uiso 1 1 calc R . .
C9 C 0.42382(16) 0.29058(16) 0.53825(11) 0.0254(3) Uani 1 1 d . . .
H9 H 0.3864 0.3805 0.4711 0.030 Uiso 1 1 calc R . .
C10 C 0.55282(15) 0.26713(15) 0.61174(11) 0.0219(3) Uani 1 1 d . . .
H10 H 0.6032 0.3409 0.5935 0.026 Uiso 1 1 calc R . .
C11 C 0.78395(14) 0.26273(14) 0.77287(10) 0.0187(3) Uani 1 1 d . . .
C12 C 0.66011(15) 0.40777(15) 0.80932(11) 0.0221(3) Uani 1 1 d . . .
H11 H 0.5615 0.4060 0.8462 0.027 Uiso 1 1 calc R . .
C13 C 0.67771(15) 0.55347(15) 0.79300(11) 0.0246(3) Uani 1 1 d . . .
H12 H 0.5918 0.6498 0.8190 0.030 Uiso 1 1 calc R . .
C14 C 0.81998(16) 0.56003(15) 0.73883(11) 0.0241(3) Uani 1 1 d . . .
H13 H 0.8331 0.6595 0.7288 0.029 Uiso 1 1 calc R . .
C15 C 0.94221(15) 0.41930(15) 0.69976(11) 0.0231(3) Uani 1 1 d . . .
H14 H 1.0389 0.4232 0.6608 0.028 Uiso 1 1 calc R . .
C16 C 0.92535(15) 0.27222(15) 0.71678(11) 0.0210(3) Uani 1 1 d . . .
H15 H 1.0112 0.1766 0.6899 0.025 Uiso 1 1 calc R . .
C17 C 0.91835(14) -0.04470(14) 0.75942(10) 0.0176(3) Uani 1 1 d . . .
C18 C 0.93891(15) -0.09074(15) 0.64753(11) 0.0197(3) Uani 1 1 d . . .
H16 H 0.8498 -0.0329 0.5903 0.024 Uiso 1 1 calc R . .
C19 C 1.08811(15) -0.22032(15) 0.61824(11) 0.0235(3) Uani 1 1 d . . .
H17 H 1.0996 -0.2505 0.5415 0.028 Uiso 1 1 calc R . .
C20 C 1.21974(15) -0.30550(15) 0.69997(12) 0.0244(3) Uani 1 1 d . . .
H18 H 1.3212 -0.3946 0.6802 0.029 Uiso 1 1 calc R . .
C21 C 1.20172(15) -0.25907(15) 0.81119(12) 0.0240(3) Uani 1 1 d . . .
H19 H 1.2919 -0.3159 0.8676 0.029 Uiso 1 1 calc R . .
C22 C 1.05333(15) -0.13058(15) 0.84067(11) 0.0216(3) Uani 1 1 d . . .
H20 H 1.0430 -0.1002 0.9172 0.026 Uiso 1 1 calc R . .

loop_
_atom_site_aniso_label
_atom_site_aniso_U_11
_atom_site_aniso_U_22
_atom_site_aniso_U_33
_atom_site_aniso_U_23
_atom_site_aniso_U_13
_atom_site_aniso_U_12
C1 0.0412(8) 0.0269(7) 0.0247(7) 0.0050(5) -0.0043(6) -0.0147(6)
O1 0.0451(6) 0.0246(5) 0.0202(5) -0.0026(4) 0.0031(4) -0.0197(4)
C2 0.0264(7) 0.0283(7) 0.0183(6) -0.0078(5) 0.0033(5) -0.0138(6)
C3 0.0201(6) 0.0237(6) 0.0201(6) -0.0095(5) 0.0029(5) -0.0093(5)
C4 0.0190(6) 0.0184(6) 0.0186(6) -0.0055(5) 0.0014(5) -0.0093(5)
C5 0.0169(6) 0.0178(6) 0.0187(6) -0.0088(5) 0.0043(5) -0.0067(5)
C6 0.0210(6) 0.0202(6) 0.0211(6) -0.0056(5) 0.0027(5) -0.0090(5)
C7 0.0229(6) 0.0267(7) 0.0270(7) -0.0100(5) 0.0043(5) -0.0145(5)
C8 0.0204(6) 0.0292(7) 0.0256(7) -0.0109(5) -0.0009(5) -0.0109(5)
C9 0.0283(7) 0.0241(7) 0.0227(7) -0.0034(5) -0.0035(5) -0.0106(5)
C10 0.0246(6) 0.0222(6) 0.0226(7) -0.0051(5) 0.0006(5) -0.0134(5)
C11 0.0193(6) 0.0197(6) 0.0179(6) -0.0040(5) -0.0032(5) -0.0086(5)
C12 0.0190(6) 0.0228(6) 0.0260(7) -0.0070(5) 0.0005(5) -0.0097(5)
C13 0.0244(7) 0.0198(6) 0.0287(7) -0.0085(5) -0.0019(5) -0.0073(5)
C14 0.0292(7) 0.0204(6) 0.0268(7) -0.0037(5) -0.0046(5) -0.0142(6)
C15 0.0233(6) 0.0267(7) 0.0232(7) -0.0036(5) -0.0003(5) -0.0151(5)
C16 0.0208(6) 0.0219(6) 0.0208(6) -0.0063(5) 0.0003(5) -0.0090(5)
C17 0.0198(6) 0.0157(6) 0.0200(6) -0.0036(5) 0.0031(5) -0.0108(5)
C18 0.0207(6) 0.0209(6) 0.0193(6) -0.0035(5) 0.0009(5) -0.0112(5)
C19 0.0273(7) 0.0243(7) 0.0207(7) -0.0089(5) 0.0060(5) -0.0123(5)
C20 0.0214(6) 0.0193(6) 0.0294(7) -0.0061(5) 0.0059(5) -0.0069(5)
C21 0.0213(6) 0.0216(6) 0.0264(7) -0.0018(5) -0.0019(5) -0.0081(5)
C22 0.0242(6) 0.0218(6) 0.0201(6) -0.0056(5) 0.0012(5) -0.0108(5)

loop_
_atom_type_symbol
_atom_type_description
_atom_type_scat_dispersion_real
_atom_type_scat_dispersion_imag
_atom_type_scat_source
C C 0.0033 0.0016 'International Tables Vol C Tables 4.2.6.8 and 6.1.1.4'
H H 0.0000 0.0000 'International Tables Vol C Tables 4.2.6.8 and 6.1.1.4'
O O 0.0106 0.0060 'International Tables Vol C Tables 4.2.6.8 and 6.1.1.4'

loop_
_geom_angle_atom_site_label_1
_geom_angle_atom_site_label_2
_geom_angle_atom_site_label_3
_geom_angle
_geom_angle_site_symmetry_1
_geom_angle_site_symmetry_3
_geom_angle_publ_flag
O1 C1 H1 109.5 . . ?
O1 C1 H2 109.5 . . ?
H1 C1 H2 109.5 . . ?
O1 C1 H3 109.5 . . ?
H1 C1 H3 109.5 . . ?
H2 C1 H3 109.5 . . ?
C2 O1 C1 114.40(10) . . ?
C3 C2 O1 124.92(11) . . ?
C3 C2 H4 117.5 . . ?
O1 C2 H4 117.5 . . ?
C2 C3 C4 130.58(11) . . ?
C2 C3 H5 114.7 . . ?
C4 C3 H5 114.7 . . ?
C3 C4 C17 110.67(10) . . ?
C3 C4 C11 107.15(9) . . ?
C17 C4 C11 109.69(9) . . ?
C3 C4 C5 110.10(9) . . ?
C17 C4 C5 109.78(9) . . ?
C11 C4 C5 109.41(9) . . ?
C10 C5 C6 117.89(11) . . ?
C10 C5 C4 122.32(11) . . ?
C6 C5 C4 119.70(10) . . ?
C7 C6 C5 121.14(11) . . ?
C7 C6 H6 119.4 . . ?
C5 C6 H6 119.4 . . ?
C8 C7 C6 120.13(12) . . ?
C8 C7 H7 119.9 . . ?
C6 C7 H7 119.9 . . ?
C9 C8 C7 119.55(11) . . ?
C9 C8 H8 120.2 . . ?
C7 C8 H8 120.2 . . ?
C8 C9 C10 120.23(12) . . ?
C8 C9 H9 119.9 . . ?
C10 C9 H9 119.9 . . ?
C5 C10 C9 121.04(11) . . ?
C5 C10 H10 119.5 . . ?
C9 C10 H10 119.5 . . ?
C16 C11 C12 117.18(11) . . ?
C16 C11 C4 123.34(10) . . ?
C12 C11 C4 119.45(11) . . ?
C13 C12 C11 121.63(12) . . ?
C13 C12 H11 119.2 . . ?
C11 C12 H11 119.2 . . ?
C12 C13 C14 120.46(11) . . ?
C12 C13 H12 119.8 . . ?
C14 C13 H12 119.8 . . ?
C15 C14 C13 118.86(11) . . ?
C15 C14 H13 120.6 . . ?
C13 C14 H13 120.6 . . ?
C14 C15 C16 120.79(12) . . ?
C14 C15 H14 119.6 . . ?
C16 C15 H14 119.6 . . ?
C15 C16 C11 121.05(11) . . ?
C15 C16 H15 119.5 . . ?
C11 C16 H15 119.5 . . ?
C18 C17 C22 117.92(11) . . ?
C18 C17 C4 121.96(10) . . ?
C22 C17 C4 120.01(10) . . ?
C17 C18 C19 120.96(11) . . ?
C17 C18 H16 119.5 . . ?
C19 C18 H16 119.5 . . ?
C20 C19 C18 120.49(11) . . ?
C20 C19 H17 119.8 . . ?
C18 C19 H17 119.8 . . ?
C19 C20 C21 119.10(11) . . ?
C19 C20 H18 120.4 . . ?
C21 C20 H18 120.4 . . ?
C22 C21 C20 120.52(11) . . ?
C22 C21 H19 119.7 . . ?
C20 C21 H19 119.7 . . ?
C21 C22 C17 120.99(11) . . ?
C21 C22 H20 119.5 . . ?
C17 C22 H20 119.5 . . ?

loop_
_geom_bond_atom_site_label_1
_geom_bond_atom_site_label_2
_geom_bond_distance
_geom_bond_site_symmetry_2
_geom_bond_publ_flag
C1 O1 1.4271(16) . ?
C1 H1 0.9800 . ?
C1 H2 0.9800 . ?
C1 H3 0.9800 . ?
O1 C2 1.3589(15) . ?
C2 C3 1.3260(18) . ?
C2 H4 0.9500 . ?
C3 C4 1.5342(17) . ?
C3 H5 0.9500 . ?
C4 C17 1.5454(15) . ?
C4 C11 1.5478(17) . ?
C4 C5 1.5536(16) . ?
C5 C10 1.3927(17) . ?
C5 C6 1.3942(17) . ?
C6 C7 1.3907(18) . ?
C6 H6 0.9500 . ?
C7 C8 1.3863(19) . ?
C7 H7 0.9500 . ?
C8 C9 1.3792(18) . ?
C8 H8 0.9500 . ?
C9 C10 1.3948(18) . ?
C9 H9 0.9500 . ?
C10 H10 0.9500 . ?
C11 C16 1.3988(17) . ?
C11 C12 1.3996(17) . ?
C12 C13 1.3817(18) . ?
C12 H11 0.9500 . ?
C13 C14 1.3879(18) . ?
C13 H12 0.9500 . ?
C14 C15 1.3826(18) . ?
C14 H13 0.9500 . ?
C15 C16 1.3899(18) . ?
C15 H14 0.9500 . ?
C16 H15 0.9500 . ?
C17 C18 1.3907(17) . ?
C17 C22 1.3993(17) . ?
C18 C19 1.3921(17) . ?
C18 H16 0.9500 . ?
C19 C20 1.3828(18) . ?
C19 H17 0.9500 . ?
C20 C21 1.3870(18) . ?
C20 H18 0.9500 . ?
C21 C22 1.3842(17) . ?
C21 H19 0.9500 . ?
C22 H20 0.9500 . ?

loop_
_geom_torsion_atom_site_label_1
_geom_torsion_atom_site_label_2
_geom_torsion_atom_site_label_3
_geom_torsion_atom_site_label_4
_geom_torsion
_geom_torsion_site_symmetry_1
_geom_torsion_site_symmetry_2
_geom_torsion_site_symmetry_3
_geom_torsion_site_symmetry_4
_geom_torsion_publ_flag
C1 O1 C2 C3 176.10(12) . . . . ?
O1 C2 C3 C4 -2.0(2) . . . . ?
C2 C3 C4 C17 -39.02(17) . . . . ?
C2 C3 C4 C11 -158.57(13) . . . . ?
C2 C3 C4 C5 82.53(15) . . . . ?
C3 C4 C5 C10 136.95(11) . . . . ?
C17 C4 C5 C10 -100.98(12) . . . . ?
C11 C4 C5 C10 19.44(14) . . . . ?
C3 C4 C5 C6 -46.58(13) . . . . ?
C17 C4 C5 C6 75.50(13) . . . . ?
C11 C4 C5 C6 -164.08(10) . . . . ?
C10 C5 C6 C7 -0.73(16) . . . . ?
C4 C5 C6 C7 -177.35(10) . . . . ?
C5 C6 C7 C8 -0.02(17) . . . . ?
C6 C7 C8 C9 0.47(17) . . . . ?
C7 C8 C9 C10 -0.16(18) . . . . ?
C6 C5 C10 C9 1.04(17) . . . . ?
C4 C5 C10 C9 177.57(10) . . . . ?
C8 C9 C10 C5 -0.61(18) . . . . ?
C3 C4 C11 C16 129.07(12) . . . . ?
C17 C4 C11 C16 8.89(15) . . . . ?
C5 C4 C11 C16 -111.58(12) . . . . ?
C3 C4 C11 C12 -52.94(14) . . . . ?
C17 C4 C11 C12 -173.12(10) . . . . ?
C5 C4 C11 C12 66.40(13) . . . . ?
C16 C11 C12 C13 -1.27(17) . . . . ?
C4 C11 C12 C13 -179.38(10) . . . . ?
C11 C12 C13 C14 0.33(19) . . . . ?
C12 C13 C14 C15 1.07(18) . . . . ?
C13 C14 C15 C16 -1.51(18) . . . . ?
C14 C15 C16 C11 0.55(18) . . . . ?
C12 C11 C16 C15 0.83(17) . . . . ?
C4 C11 C16 C15 178.86(11) . . . . ?
C3 C4 C17 C18 144.71(11) . . . . ?
C11 C4 C17 C18 -97.27(13) . . . . ?
C5 C4 C17 C18 22.98(15) . . . . ?
C3 C4 C17 C22 -39.15(14) . . . . ?
C11 C4 C17 C22 78.86(13) . . . . ?
C5 C4 C17 C22 -160.89(10) . . . . ?
C22 C17 C18 C19 1.16(17) . . . . ?
C4 C17 C18 C19 177.37(10) . . . . ?
C17 C18 C19 C20 -0.39(18) . . . . ?
C18 C19 C20 C21 -0.59(18) . . . . ?
C19 C20 C21 C22 0.77(19) . . . . ?
C20 C21 C22 C17 0.03(19) . . . . ?
C18 C17 C22 C21 -0.98(17) . . . . ?
C4 C17 C22 C21 -177.27(11) . . . . ?

loop_
_cod_related_entry_id
_cod_related_entry_database
_cod_related_entry_code
1 ChemSpider 30660052
